data_4310154
loop_
_publ_author_name
'Timothy E. Patten'
'Christina Troeltzsch'
'Marilyn M. Olmstead'

_publ_section_title
;
Copper(I) and -(II) Complexes of Neutral and
Deprotonated N-(2,6-Diisopropylphenyl)-3-[bis(2-pyridylmethyl)amino]propanamide
;
_journal_name_full 'Inorganic Chemistry'
_journal_page_first 9197
_journal_page_last 9206
_journal_paper_doi 10.1021/ic0505697
_journal_volume 44
_journal_year 2005
_chemical_formula_moiety 'C54 H66 Cu2 N8 O2'
_chemical_formula_sum 'C54 H66 Cu2 N8 O2'
_chemical_formula_weight 986.23
_chemical_name_common '[(DIPMAP)Cu(I)]2'
_chemical_name_systematic
; 
 ? 
;
_space_group_IT_number 15
_symmetry_cell_setting monoclinic
_symmetry_space_group_name_Hall '-C 2yc'
_symmetry_space_group_name_H-M 'C 1 2/c 1'
_atom_sites_solution_hydrogens geom
_atom_sites_solution_primary direct
_atom_sites_solution_secondary difmap
_audit_creation_method SHELXL-97
_cell_angle_alpha 90.00
_cell_angle_beta 112.815(4)
_cell_angle_gamma 90.00
_cell_formula_units_Z 4
_cell_length_a 18.948(3)
_cell_length_b 16.282(3)
_cell_length_c 17.272(3)
_cell_measurement_reflns_used 4933
_cell_measurement_temperature 92(2)
_cell_measurement_theta_max 30
_cell_measurement_theta_min 2.3
_cell_volume 4911.7(15)
_computing_cell_refinement 'Bruker SAINT'
_computing_data_collection 'Bruker SMART'
_computing_data_reduction 'Bruker SAINT'
_computing_molecular_graphics 'SHELXTL 5, XP (Sheldrick, 1994)'
_computing_publication_material 'SHELXTL 6.1 (Sheldrick, 2001)'
_computing_structure_refinement 'SHELXTL 6.1 (Sheldrick, 2001)'
_computing_structure_solution 'SHELXS-97 (Sheldrick, 1990)'
_diffrn_ambient_temperature 92(2)
_diffrn_detector_area_resol_mean 8.3
_diffrn_measured_fraction_theta_full 0.975
_diffrn_measured_fraction_theta_max 0.975
_diffrn_measurement_device_type 'Bruker SMART 1000'
_diffrn_measurement_method \w
_diffrn_radiation_monochromator graphite
_diffrn_radiation_source 'normal-focus sealed tube'
_diffrn_radiation_type MoK\a
_diffrn_radiation_wavelength 0.71073
_diffrn_reflns_av_R_equivalents 0.045
_diffrn_reflns_av_sigmaI/netI 0.044
_diffrn_reflns_limit_h_max 22
_diffrn_reflns_limit_h_min -24
_diffrn_reflns_limit_k_max 21
_diffrn_reflns_limit_k_min -21
_diffrn_reflns_limit_l_max 22
_diffrn_reflns_limit_l_min -22
_diffrn_reflns_number 19050
_diffrn_reflns_theta_full 27.48
_diffrn_reflns_theta_max 27.48
_diffrn_reflns_theta_min 1.71
_diffrn_standards_number 0
_exptl_absorpt_coefficient_mu 0.916
_exptl_absorpt_correction_T_max 0.906
_exptl_absorpt_correction_T_min 0.746
_exptl_absorpt_correction_type multi-scan
_exptl_absorpt_process_details 'SADABS 2.03 (Sheldrick, 2001)'
_exptl_crystal_colour yellow
_exptl_crystal_density_diffrn 1.334
_exptl_crystal_density_method 'not measured'
_exptl_crystal_description parallelepiped
_exptl_crystal_F_000 2080
_exptl_crystal_size_max 0.34
_exptl_crystal_size_mid 0.17
_exptl_crystal_size_min 0.11
_refine_diff_density_max 0.621
_refine_diff_density_min -0.380
_refine_diff_density_rms 0.069
_refine_ls_extinction_method none
_refine_ls_goodness_of_fit_ref 1.051
_refine_ls_hydrogen_treatment constr
_refine_ls_matrix_type full
_refine_ls_number_parameters 302
_refine_ls_number_reflns 5495
_refine_ls_number_restraints 0
_refine_ls_restrained_S_all 1.051
_refine_ls_R_factor_all 0.0590
_refine_ls_R_factor_gt 0.0366
_refine_ls_shift/su_max 0.001
_refine_ls_shift/su_mean 0.000
_refine_ls_structure_factor_coef Fsqd
_refine_ls_weighting_details 'calc w=1/[\s^2^(Fo^2^)+(0.0449P)^2^+4.5841P] where P=(Fo^2^+2Fc^2^)/3'
_refine_ls_weighting_scheme calc
_refine_ls_wR_factor_gt 0.0888
_refine_ls_wR_factor_ref 0.1014
_reflns_number_gt 4070
_reflns_number_total 5495
_reflns_threshold_expression I>2\s(I)
_cod_data_source_file ic0505697si20050413_120114.cif
_cod_data_source_block mn1202
_cod_original_sg_symbol_H-M 'C 2/c'
_cod_database_code 4310154

loop_
_symmetry_equiv_pos_as_xyz
'x, y, z'
'-x, y, -z+1/2'
'x+1/2, y+1/2, z'
'-x+1/2, y+1/2, -z+1/2'
'-x, -y, -z'
'x, -y, z-1/2'
'-x+1/2, -y+1/2, -z'
'x+1/2, -y+1/2, z-1/2'

loop_
_atom_site_label
_atom_site_type_symbol
_atom_site_fract_x
_atom_site_fract_y
_atom_site_fract_z
_atom_site_U_iso_or_equiv
_atom_site_adp_type
_atom_site_occupancy
_atom_site_symmetry_multiplicity
_atom_site_calc_flag
_atom_site_refinement_flags
_atom_site_disorder_assembly
_atom_site_disorder_group
Cu1 Cu 0.339631(15) 0.659265(17) 0.439848(16) 0.02070(9) Uani 1 1 d . . .
O1 O 0.35368(9) 0.73941(10) 0.74395(9) 0.0254(4) Uani 1 1 d . . .
N1 N 0.42522(11) 0.74634(12) 0.46998(11) 0.0210(4) Uani 1 1 d . . .
N2 N 0.39340(11) 0.64388(11) 0.57913(11) 0.0187(4) Uani 1 1 d . . .
N3 N 0.37681(10) 0.53445(12) 0.44502(11) 0.0205(4) Uani 1 1 d . . .
N4 N 0.26058(10) 0.82078(11) 0.64942(11) 0.0185(4) Uani 1 1 d . . .
C1 C 0.43623(14) 0.72025(14) 0.61288(14) 0.0225(5) Uani 1 1 d . . .
H1A H 0.4795 0.7080 0.6665 0.027 Uiso 1 1 calc R . .
H1B H 0.4022 0.7600 0.6248 0.027 Uiso 1 1 calc R . .
C2 C 0.46666(13) 0.75838(14) 0.55237(14) 0.0197(5) Uani 1 1 d . . .
C3 C 0.53125(13) 0.80849(14) 0.58080(15) 0.0217(5) Uani 1 1 d . . .
H3 H 0.5612 0.8137 0.6392 0.026 Uiso 1 1 calc R . .
C4 C 0.55093(14) 0.85048(15) 0.52241(15) 0.0261(5) Uani 1 1 d . . .
H4 H 0.5941 0.8860 0.5403 0.031 Uiso 1 1 calc R . .
C5 C 0.50719(14) 0.84018(15) 0.43791(16) 0.0274(5) Uani 1 1 d . . .
H5 H 0.5192 0.8690 0.3968 0.033 Uiso 1 1 calc R . .
C6 C 0.44584(14) 0.78717(15) 0.41460(15) 0.0252(5) Uani 1 1 d . . .
H6 H 0.4167 0.7791 0.3564 0.030 Uiso 1 1 calc R . .
C7 C 0.35136(13) 0.47587(15) 0.38535(14) 0.0231(5) Uani 1 1 d . . .
H7 H 0.3262 0.4927 0.3285 0.028 Uiso 1 1 calc R . .
C8 C 0.35992(13) 0.39244(15) 0.40231(15) 0.0247(5) Uani 1 1 d . . .
H8 H 0.3418 0.3533 0.3582 0.030 Uiso 1 1 calc R . .
C9 C 0.39548(14) 0.36773(16) 0.48485(16) 0.0270(5) Uani 1 1 d . . .
H9 H 0.4006 0.3110 0.4988 0.032 Uiso 1 1 calc R . .
C10 C 0.42364(13) 0.42680(15) 0.54715(15) 0.0240(5) Uani 1 1 d . . .
H10 H 0.4493 0.4110 0.6042 0.029 Uiso 1 1 calc R . .
C11 C 0.41394(12) 0.50902(14) 0.52515(14) 0.0198(5) Uani 1 1 d . . .
C12 C 0.44807(13) 0.57644(14) 0.58808(14) 0.0213(5) Uani 1 1 d . . .
H12A H 0.4649 0.5533 0.6455 0.026 Uiso 1 1 calc R . .
H12B H 0.4938 0.5986 0.5809 0.026 Uiso 1 1 calc R . .
C13 C 0.34178(13) 0.62020(14) 0.62136(14) 0.0215(5) Uani 1 1 d . . .
H13A H 0.3726 0.6138 0.6822 0.026 Uiso 1 1 calc R . .
H13B H 0.3189 0.5661 0.5995 0.026 Uiso 1 1 calc R . .
C14 C 0.27770(13) 0.68096(14) 0.60995(14) 0.0208(5) Uani 1 1 d . . .
H14A H 0.2339 0.6511 0.6143 0.025 Uiso 1 1 calc R . .
H14B H 0.2604 0.7046 0.5528 0.025 Uiso 1 1 calc R . .
C15 C 0.30048(12) 0.75118(14) 0.67404(13) 0.0183(5) Uani 1 1 d . . .
C16 C 0.28456(12) 0.88611(14) 0.70912(13) 0.0191(5) Uani 1 1 d . . .
C17 C 0.26031(13) 0.88931(14) 0.77642(14) 0.0208(5) Uani 1 1 d . . .
C18 C 0.28253(13) 0.95654(15) 0.83079(14) 0.0257(5) Uani 1 1 d . . .
H18 H 0.2654 0.9601 0.8756 0.031 Uiso 1 1 calc R . .
C19 C 0.32872(14) 1.01791(16) 0.82100(15) 0.0280(6) Uani 1 1 d . . .
H19 H 0.3453 1.0617 0.8603 0.034 Uiso 1 1 calc R . .
C20 C 0.35055(14) 1.01511(16) 0.75376(15) 0.0271(5) Uani 1 1 d . . .
H20 H 0.3813 1.0580 0.7464 0.033 Uiso 1 1 calc R . .
C21 C 0.32832(13) 0.95043(15) 0.69623(15) 0.0237(5) Uani 1 1 d . . .
C22 C 0.20713(14) 0.82491(16) 0.78814(15) 0.0260(5) Uani 1 1 d . . .
H22 H 0.2066 0.7766 0.7521 0.031 Uiso 1 1 calc R . .
C23 C 0.23338(17) 0.79485(18) 0.87883(16) 0.0363(6) Uani 1 1 d . . .
H23A H 0.2870 0.7774 0.8987 0.054 Uiso 1 1 calc R . .
H23B H 0.2015 0.7484 0.8815 0.054 Uiso 1 1 calc R . .
H23C H 0.2285 0.8395 0.9145 0.054 Uiso 1 1 calc R . .
C24 C 0.12523(15) 0.85882(18) 0.75792(17) 0.0343(6) Uani 1 1 d . . .
H24A H 0.1246 0.9077 0.7908 0.051 Uiso 1 1 calc R . .
H24B H 0.0913 0.8169 0.7653 0.051 Uiso 1 1 calc R . .
H24C H 0.1076 0.8735 0.6984 0.051 Uiso 1 1 calc R . .
C25 C 0.34942(16) 0.95215(17) 0.61966(16) 0.0323(6) Uani 1 1 d . . .
H25 H 0.3280 0.9015 0.5859 0.039 Uiso 1 1 calc R . .
C26 C 0.43573(17) 0.95200(18) 0.6436(2) 0.0411(7) Uani 1 1 d . . .
H26A H 0.4579 1.0020 0.6753 0.062 Uiso 1 1 calc R . .
H26B H 0.4466 0.9502 0.5926 0.062 Uiso 1 1 calc R . .
H26C H 0.4582 0.9037 0.6783 0.062 Uiso 1 1 calc R . .
C27 C 0.31463(16) 1.0268(2) 0.56366(18) 0.0428(7) Uani 1 1 d . . .
H27A H 0.2587 1.0245 0.5436 0.064 Uiso 1 1 calc R . .
H27B H 0.3298 1.0264 0.5155 0.064 Uiso 1 1 calc R . .
H27C H 0.3332 1.0773 0.5961 0.064 Uiso 1 1 calc R . .

loop_
_atom_site_aniso_label
_atom_site_aniso_U_11
_atom_site_aniso_U_22
_atom_site_aniso_U_33
_atom_site_aniso_U_23
_atom_site_aniso_U_13
_atom_site_aniso_U_12
Cu1 0.01907(15) 0.02163(16) 0.01775(14) -0.00014(11) 0.00313(10) -0.00285(12)
O1 0.0295(9) 0.0262(9) 0.0159(8) 0.0011(6) 0.0037(7) 0.0055(7)
N1 0.0196(10) 0.0208(10) 0.0202(9) 0.0010(8) 0.0050(8) -0.0017(8)
N2 0.0204(9) 0.0164(10) 0.0200(9) -0.0017(7) 0.0086(7) -0.0034(8)
N3 0.0162(9) 0.0237(10) 0.0214(9) -0.0006(8) 0.0069(7) 0.0005(8)
N4 0.0187(9) 0.0208(10) 0.0154(8) -0.0017(7) 0.0058(7) -0.0002(7)
C1 0.0265(12) 0.0203(12) 0.0205(11) -0.0033(9) 0.0089(9) -0.0067(10)
C2 0.0188(11) 0.0174(11) 0.0211(11) -0.0005(9) 0.0057(9) 0.0003(9)
C3 0.0183(11) 0.0199(11) 0.0243(11) -0.0013(9) 0.0056(9) -0.0007(9)
C4 0.0225(12) 0.0220(12) 0.0327(13) -0.0014(10) 0.0094(10) -0.0060(10)
C5 0.0305(13) 0.0232(12) 0.0300(12) 0.0067(10) 0.0134(10) -0.0041(11)
C6 0.0255(12) 0.0242(13) 0.0216(11) 0.0051(9) 0.0043(9) -0.0008(10)
C7 0.0200(11) 0.0270(13) 0.0209(11) -0.0004(9) 0.0065(9) 0.0013(10)
C8 0.0230(12) 0.0236(12) 0.0286(12) -0.0065(10) 0.0112(10) 0.0009(10)
C9 0.0276(13) 0.0219(12) 0.0340(13) 0.0016(10) 0.0147(11) 0.0042(10)
C10 0.0236(12) 0.0257(13) 0.0244(11) 0.0026(10) 0.0114(10) 0.0020(10)
C11 0.0167(11) 0.0234(12) 0.0202(11) -0.0004(9) 0.0079(9) 0.0004(9)
C12 0.0210(11) 0.0208(12) 0.0200(11) 0.0012(9) 0.0055(9) 0.0003(9)
C13 0.0262(12) 0.0189(12) 0.0213(11) -0.0007(9) 0.0111(9) -0.0042(10)
C14 0.0220(11) 0.0194(11) 0.0211(11) -0.0019(9) 0.0086(9) -0.0039(9)
C15 0.0190(11) 0.0212(12) 0.0167(10) -0.0005(8) 0.0093(9) -0.0041(9)
C16 0.0163(10) 0.0216(12) 0.0162(10) -0.0017(8) 0.0030(8) 0.0029(9)
C17 0.0184(11) 0.0229(12) 0.0185(10) 0.0004(9) 0.0042(8) 0.0046(9)
C18 0.0252(12) 0.0319(14) 0.0184(11) -0.0049(10) 0.0067(9) 0.0077(10)
C19 0.0252(12) 0.0266(13) 0.0263(12) -0.0093(10) 0.0035(10) 0.0037(10)
C20 0.0234(12) 0.0248(13) 0.0294(12) -0.0061(10) 0.0062(10) -0.0026(10)
C21 0.0194(11) 0.0254(13) 0.0243(11) -0.0043(9) 0.0063(9) -0.0016(10)
C22 0.0307(13) 0.0280(14) 0.0217(11) -0.0012(9) 0.0128(10) 0.0002(10)
C23 0.0442(16) 0.0359(16) 0.0292(13) 0.0072(11) 0.0147(12) 0.0026(13)
C24 0.0290(14) 0.0416(17) 0.0348(14) 0.0007(12) 0.0151(11) -0.0025(12)
C25 0.0386(15) 0.0335(15) 0.0296(13) -0.0100(11) 0.0186(11) -0.0149(12)
C26 0.0435(17) 0.0352(16) 0.0540(18) 0.0036(13) 0.0293(15) 0.0062(13)
C27 0.0305(15) 0.067(2) 0.0317(14) 0.0104(14) 0.0132(12) -0.0032(14)

loop_
_atom_type_symbol
_atom_type_description
_atom_type_scat_dispersion_real
_atom_type_scat_dispersion_imag
_atom_type_scat_source
C C 0.0033 0.0016 'International Tables Vol C Tables 4.2.6.8 and 6.1.1.4'
H H 0.0000 0.0000 'International Tables Vol C Tables 4.2.6.8 and 6.1.1.4'
N N 0.0061 0.0033 'International Tables Vol C Tables 4.2.6.8 and 6.1.1.4'
O O 0.0106 0.0060 'International Tables Vol C Tables 4.2.6.8 and 6.1.1.4'
Cu Cu 0.3201 1.2651 'International Tables Vol C Tables 4.2.6.8 and 6.1.1.4'

loop_
_geom_angle_atom_site_label_1
_geom_angle_atom_site_label_2
_geom_angle_atom_site_label_3
_geom_angle
_geom_angle_site_symmetry_1
_geom_angle_site_symmetry_3
_geom_angle_publ_flag
N4 Cu1 N1 120.87(8) 7_566 . ?
N4 Cu1 N3 113.21(7) 7_566 . ?
N1 Cu1 N3 115.34(7) . . ?
N4 Cu1 N2 140.04(7) 7_566 . ?
N1 Cu1 N2 79.61(7) . . ?
N3 Cu1 N2 80.98(7) . . ?
C6 N1 C2 118.0(2) . . ?
C6 N1 Cu1 125.35(15) . . ?
C2 N1 Cu1 116.48(15) . . ?
C12 N2 C1 109.23(18) . . ?
C12 N2 C13 109.00(18) . . ?
C1 N2 C13 113.09(17) . . ?
C12 N2 Cu1 101.82(13) . . ?
C1 N2 Cu1 106.40(13) . . ?
C13 N2 Cu1 116.58(13) . . ?
C7 N3 C11 117.1(2) . . ?
C7 N3 Cu1 128.67(15) . . ?
C11 N3 Cu1 111.45(15) . . ?
C15 N4 C16 114.81(17) . . ?
C15 N4 Cu1 130.44(15) . 7_566 ?
C16 N4 Cu1 112.69(14) . 7_566 ?
N2 C1 C2 111.86(18) . . ?
N2 C1 H1A 109.2 . . ?
C2 C1 H1A 109.2 . . ?
N2 C1 H1B 109.2 . . ?
C2 C1 H1B 109.2 . . ?
H1A C1 H1B 107.9 . . ?
N1 C2 C3 122.1(2) . . ?
N1 C2 C1 116.69(19) . . ?
C3 C2 C1 121.1(2) . . ?
C4 C3 C2 118.7(2) . . ?
C4 C3 H3 120.6 . . ?
C2 C3 H3 120.6 . . ?
C5 C4 C3 119.3(2) . . ?
C5 C4 H4 120.4 . . ?
C3 C4 H4 120.4 . . ?
C6 C5 C4 118.5(2) . . ?
C6 C5 H5 120.7 . . ?
C4 C5 H5 120.7 . . ?
N1 C6 C5 123.3(2) . . ?
N1 C6 H6 118.4 . . ?
C5 C6 H6 118.4 . . ?
N3 C7 C8 123.6(2) . . ?
N3 C7 H7 118.2 . . ?
C8 C7 H7 118.2 . . ?
C9 C8 C7 118.3(2) . . ?
C9 C8 H8 120.8 . . ?
C7 C8 H8 120.8 . . ?
C8 C9 C10 119.1(2) . . ?
C8 C9 H9 120.4 . . ?
C10 C9 H9 120.4 . . ?
C11 C10 C9 119.2(2) . . ?
C11 C10 H10 120.4 . . ?
C9 C10 H10 120.4 . . ?
N3 C11 C10 122.6(2) . . ?
N3 C11 C12 115.1(2) . . ?
C10 C11 C12 122.3(2) . . ?
N2 C12 C11 112.33(18) . . ?
N2 C12 H12A 109.1 . . ?
C11 C12 H12A 109.1 . . ?
N2 C12 H12B 109.1 . . ?
C11 C12 H12B 109.1 . . ?
H12A C12 H12B 107.9 . . ?
N2 C13 C14 114.48(19) . . ?
N2 C13 H13A 108.6 . . ?
C14 C13 H13A 108.6 . . ?
N2 C13 H13B 108.6 . . ?
C14 C13 H13B 108.6 . . ?
H13A C13 H13B 107.6 . . ?
C13 C14 C15 113.90(19) . . ?
C13 C14 H14A 108.8 . . ?
C15 C14 H14A 108.8 . . ?
C13 C14 H14B 108.8 . . ?
C15 C14 H14B 108.8 . . ?
H14A C14 H14B 107.7 . . ?
O1 C15 N4 125.5(2) . . ?
O1 C15 C14 118.6(2) . . ?
N4 C15 C14 115.88(18) . . ?
C21 C16 C17 120.3(2) . . ?
C21 C16 N4 118.9(2) . . ?
C17 C16 N4 120.7(2) . . ?
C18 C17 C16 118.3(2) . . ?
C18 C17 C22 119.6(2) . . ?
C16 C17 C22 122.0(2) . . ?
C19 C18 C17 121.7(2) . . ?
C19 C18 H18 119.2 . . ?
C17 C18 H18 119.2 . . ?
C20 C19 C18 119.4(2) . . ?
C20 C19 H19 120.3 . . ?
C18 C19 H19 120.3 . . ?
C19 C20 C21 121.3(2) . . ?
C19 C20 H20 119.4 . . ?
C21 C20 H20 119.4 . . ?
C20 C21 C16 118.9(2) . . ?
C20 C21 C25 119.7(2) . . ?
C16 C21 C25 121.4(2) . . ?
C17 C22 C23 112.8(2) . . ?
C17 C22 C24 110.0(2) . . ?
C23 C22 C24 110.4(2) . . ?
C17 C22 H22 107.8 . . ?
C23 C22 H22 107.8 . . ?
C24 C22 H22 107.8 . . ?
C22 C23 H23A 109.5 . . ?
C22 C23 H23B 109.5 . . ?
H23A C23 H23B 109.5 . . ?
C22 C23 H23C 109.5 . . ?
H23A C23 H23C 109.5 . . ?
H23B C23 H23C 109.5 . . ?
C22 C24 H24A 109.5 . . ?
C22 C24 H24B 109.5 . . ?
H24A C24 H24B 109.5 . . ?
C22 C24 H24C 109.5 . . ?
H24A C24 H24C 109.5 . . ?
H24B C24 H24C 109.5 . . ?
C26 C25 C21 112.3(2) . . ?
C26 C25 C27 109.0(2) . . ?
C21 C25 C27 111.6(2) . . ?
C26 C25 H25 107.9 . . ?
C21 C25 H25 107.9 . . ?
C27 C25 H25 107.9 . . ?
C25 C26 H26A 109.5 . . ?
C25 C26 H26B 109.5 . . ?
H26A C26 H26B 109.5 . . ?
C25 C26 H26C 109.5 . . ?
H26A C26 H26C 109.5 . . ?
H26B C26 H26C 109.5 . . ?
C25 C27 H27A 109.5 . . ?
C25 C27 H27B 109.5 . . ?
H27A C27 H27B 109.5 . . ?
C25 C27 H27C 109.5 . . ?
H27A C27 H27C 109.5 . . ?
H27B C27 H27C 109.5 . . ?

loop_
_geom_bond_atom_site_label_1
_geom_bond_atom_site_label_2
_geom_bond_distance
_geom_bond_site_symmetry_2
_geom_bond_publ_flag
Cu1 N4 1.9540(18) 7_566 ?
Cu1 N1 2.0631(19) . ?
Cu1 N3 2.141(2) . ?
Cu1 N2 2.2332(19) . ?
O1 C15 1.252(3) . ?
N1 C6 1.341(3) . ?
N1 C2 1.347(3) . ?
N2 C12 1.476(3) . ?
N2 C1 1.476(3) . ?
N2 C13 1.480(3) . ?
N3 C7 1.349(3) . ?
N3 C11 1.351(3) . ?
N4 C15 1.337(3) . ?
N4 C16 1.428(3) . ?
N4 Cu1 1.9540(18) 7_566 ?
C1 C2 1.509(3) . ?
C1 H1A 0.9900 . ?
C1 H1B 0.9900 . ?
C2 C3 1.392(3) . ?
C3 C4 1.384(3) . ?
C3 H3 0.9500 . ?
C4 C5 1.381(3) . ?
C4 H4 0.9500 . ?
C5 C6 1.377(3) . ?
C5 H5 0.9500 . ?
C6 H6 0.9500 . ?
C7 C8 1.386(3) . ?
C7 H7 0.9500 . ?
C8 C9 1.380(3) . ?
C8 H8 0.9500 . ?
C9 C10 1.386(3) . ?
C9 H9 0.9500 . ?
C10 C11 1.384(3) . ?
C10 H10 0.9500 . ?
C11 C12 1.503(3) . ?
C12 H12A 0.9900 . ?
C12 H12B 0.9900 . ?
C13 C14 1.519(3) . ?
C13 H13A 0.9900 . ?
C13 H13B 0.9900 . ?
C14 C15 1.532(3) . ?
C14 H14A 0.9900 . ?
C14 H14B 0.9900 . ?
C16 C21 1.406(3) . ?
C16 C17 1.407(3) . ?
C17 C18 1.397(3) . ?
C17 C22 1.521(3) . ?
C18 C19 1.381(4) . ?
C18 H18 0.9500 . ?
C19 C20 1.376(4) . ?
C19 H19 0.9500 . ?
C20 C21 1.396(3) . ?
C20 H20 0.9500 . ?
C21 C25 1.523(3) . ?
C22 C23 1.529(3) . ?
C22 C24 1.535(4) . ?
C22 H22 1.0000 . ?
C23 H23A 0.9800 . ?
C23 H23B 0.9800 . ?
C23 H23C 0.9800 . ?
C24 H24A 0.9800 . ?
C24 H24B 0.9800 . ?
C24 H24C 0.9800 . ?
C25 C26 1.523(4) . ?
C25 C27 1.534(4) . ?
C25 H25 1.0000 . ?
C26 H26A 0.9800 . ?
C26 H26B 0.9800 . ?
C26 H26C 0.9800 . ?
C27 H27A 0.9800 . ?
C27 H27B 0.9800 . ?
C27 H27C 0.9800 . ?
